data_2023509
loop_
_publ_author_name
'O'Connor, Molly A.'
'Pavlishchuk, Anna V.'
'Butcher, Raymond J.'
'Pavlishchuk, Vitaly V.'
'Addison, Anthony W.'

_publ_section_title
;
 Some thioether-ketones and their related derivatives
;
_journal_issue 6
_journal_name_full 'Acta Crystallographica Section E Crystallographic Communications'
_journal_paper_doi 10.1107/S2056989025004037
_journal_volume 81
_journal_year 2025
_chemical_formula_iupac 'C10 H18 N4 S3'
_chemical_formula_moiety 'C10 H18 N4 S3'
_chemical_formula_sum 'C10 H18 N4 S3'
_chemical_formula_weight 290.46
_chemical_name_systematic
(3<i>E</i>,8<i>Z</i>)-3,9-Dimethyl-1,11-dithia-4,5,7,8-tetraazacyclotetradeca-3,8-diene-6-thione
_space_group_crystal_system monoclinic
_space_group_IT_number 14
_space_group_name_Hall '-P 2ybc'
_space_group_name_H-M_alt 'P 1 21/c 1'
_atom_sites_solution_hydrogens mixed
_atom_sites_solution_primary dual
_atom_sites_solution_secondary difmap
_audit_creation_method SHELXL-2019/3
_cell_angle_alpha 90
_cell_angle_beta 92.195(3)
_cell_angle_gamma 90
_cell_formula_units_Z 4
_cell_length_a 9.1219(3)
_cell_length_b 8.6565(2)
_cell_length_c 17.7935(7)
_cell_measurement_reflns_used 50347
_cell_measurement_temperature 293(2)
_cell_measurement_theta_max 78.6310
_cell_measurement_theta_min 4.8330
_cell_volume 1404.01(8)
_computing_cell_refinement
;
CrysAlisPro 1.171.42.73a (Rigaku OD, 2022)
;
_computing_data_collection
;
CrysAlisPro 1.171.42.73a (Rigaku OD, 2022)
;
_computing_data_reduction
;
CrysAlisPro 1.171.42.73a (Rigaku OD, 2022)
;
_computing_molecular_graphics
;
SHELXTL (Sheldrick, 2008)
;
_computing_publication_material
;
SHELXTL (Sheldrick, 2008)
;
_computing_structure_refinement
;
<i>SHELXL2019/2</i> (Sheldrick, 2015b)
;
_computing_structure_solution
;
<i>SHELXT</i> (Sheldrick, 2015a)
;
_diffrn_ambient_temperature 293(2)
_diffrn_detector_area_resol_mean 10.0000
_diffrn_measured_fraction_theta_full 0.999
_diffrn_measured_fraction_theta_max 0.986
_diffrn_measurement_device_type 'XtaLAB Synergy, Dualflex, HyPix'
_diffrn_measurement_method '\w scans'
_diffrn_radiation_type CuK\a
_diffrn_radiation_wavelength 1.54184
_diffrn_reflns_av_R_equivalents 0.0529
_diffrn_reflns_av_unetI/netI 0.0134
_diffrn_reflns_limit_h_max 11
_diffrn_reflns_limit_h_min -11
_diffrn_reflns_limit_k_max 11
_diffrn_reflns_limit_k_min -9
_diffrn_reflns_limit_l_max 22
_diffrn_reflns_limit_l_min -22
_diffrn_reflns_number 75253
_diffrn_reflns_theta_full 67.684
_diffrn_reflns_theta_max 78.925
_diffrn_reflns_theta_min 4.852
_diffrn_source 'micro-focus sealed X-ray tube'
_exptl_absorpt_coefficient_mu 4.704
_exptl_absorpt_correction_T_max 1.00000
_exptl_absorpt_correction_T_min 0.68317
_exptl_absorpt_correction_type multi-scan
_exptl_absorpt_process_details
;
(CrysAlisPro; Rigaku OD, 2022)
;
_exptl_crystal_colour 'pale yellow'
_exptl_crystal_density_diffrn 1.374
_exptl_crystal_description block
_exptl_crystal_F_000 616
_exptl_crystal_size_max 0.40
_exptl_crystal_size_mid 0.34
_exptl_crystal_size_min 0.20
_refine_diff_density_max 0.218
_refine_diff_density_min -0.277
_refine_ls_extinction_method none
_refine_ls_goodness_of_fit_ref 1.082
_refine_ls_hydrogen_treatment mixed
_refine_ls_matrix_type full
_refine_ls_number_parameters 164
_refine_ls_number_reflns 2983
_refine_ls_number_restraints 0
_refine_ls_restrained_S_all 1.082
_refine_ls_R_factor_all 0.0321
_refine_ls_R_factor_gt 0.0307
_refine_ls_shift/su_max 0.001
_refine_ls_shift/su_mean 0.000
_refine_ls_structure_factor_coef Fsqd
_refine_ls_weighting_details 'w=1/[\s^2^(Fo^2^)+(0.0445P)^2^+0.3926P] where P=(Fo^2^+2Fc^2^)/3'
_refine_ls_weighting_scheme calc
_refine_ls_wR_factor_gt 0.0854
_refine_ls_wR_factor_ref 0.0865
_reflns_number_gt 2806
_reflns_number_total 2983
_reflns_threshold_expression 'I > 2\s(I)'
_cod_data_source_file jy2055.cif
_cod_data_source_block Ctrsp
_cod_original_sg_symbol_H-M 'P 21/c'
_cod_database_code 2023509
_shelx_space_group_comment
;
The symmetry employed for this shelxl refinement is uniquely defined
by the following loop, which should always be used as a source of
symmetry information in preference to the above space-group names.
They are only intended as comments.
;

loop_
_space_group_symop_operation_xyz
'x, y, z'
'-x, y+1/2, -z+1/2'
'-x, -y, -z'
'x, -y-1/2, z-1/2'

loop_
_atom_site_type_symbol
_atom_site_label
_atom_site_fract_x
_atom_site_fract_y
_atom_site_fract_z
_atom_site_U_iso_or_equiv
_atom_site_adp_type
_atom_site_calc_flag
_atom_site_occupancy
_atom_site_disorder_assembly
_atom_site_disorder_group
S S1 0.69762(4) 0.13162(5) 0.53637(3) 0.05242(13) Uani d 1 . .
S S2 0.03160(5) 0.40185(5) 0.70320(3) 0.05621(13) Uani d 1 . .
S S3 0.53376(4) 0.64536(5) 0.71956(2) 0.04978(12) Uani d 1 . .
N N1 0.42456(13) 0.18596(15) 0.57232(7) 0.0421(3) Uani d 1 . .
H H1N 0.406(2) 0.098(2) 0.5560(12) 0.061(6) Uiso d 1 . .
N N2 0.31058(13) 0.28979(14) 0.58268(7) 0.0408(3) Uani d 1 . .
N N3 0.70338(13) 0.47426(15) 0.57665(7) 0.0434(3) Uani d 1 . .
N N4 0.57215(14) 0.39538(15) 0.58005(7) 0.0423(3) Uani d 1 . .
H H4N 0.497(2) 0.433(2) 0.5967(11) 0.053(5) Uiso d 1 . .
C C1 0.56086(15) 0.24457(16) 0.56344(7) 0.0378(3) Uani d 1 . .
C C2 0.18561(16) 0.23626(18) 0.60005(8) 0.0431(3) Uani d 1 . .
C C3 0.1472(2) 0.0727(2) 0.61565(12) 0.0641(5) Uani d 1 . .
H H3A 0.235385 0.014447 0.625703 0.096 Uiso calc 1 . .
H H3B 0.094818 0.029794 0.572731 0.096 Uiso calc 1 . .
H H3C 0.086755 0.068214 0.658572 0.096 Uiso calc 1 . .
C C4 0.06794(17) 0.3563(2) 0.60637(9) 0.0486(4) Uani d 1 . .
H H4A -0.021574 0.319193 0.581314 0.058 Uiso calc 1 . .
H H4B 0.097687 0.449631 0.580904 0.058 Uiso calc 1 . .
C C5 0.19995(19) 0.4978(2) 0.73331(9) 0.0519(4) Uani d 1 . .
H H5A 0.197519 0.516916 0.786970 0.062 Uiso calc 1 . .
H H5B 0.281462 0.428758 0.724999 0.062 Uiso calc 1 . .
C C6 0.22813(18) 0.64884(19) 0.69410(9) 0.0497(4) Uani d 1 . .
H H6A 0.140912 0.712743 0.695429 0.060 Uiso calc 1 . .
H H6B 0.247669 0.628655 0.641806 0.060 Uiso calc 1 . .
C C7 0.3568(2) 0.7359(2) 0.73024(10) 0.0557(4) Uani d 1 . .
H H7A 0.340343 0.747291 0.783489 0.067 Uiso calc 1 . .
H H7B 0.359541 0.838632 0.708604 0.067 Uiso calc 1 . .
C C8 0.56680(17) 0.70076(18) 0.62292(9) 0.0458(3) Uani d 1 . .
H H8A 0.481977 0.675051 0.590806 0.055 Uiso calc 1 . .
H H8B 0.582617 0.811384 0.620125 0.055 Uiso calc 1 . .
C C9 0.69942(17) 0.61676(17) 0.59655(8) 0.0422(3) Uani d 1 . .
C C10 0.83900(18) 0.7069(2) 0.59552(10) 0.0535(4) Uani d 1 . .
H H10A 0.913013 0.646324 0.572404 0.080 Uiso calc 1 . .
H H10B 0.870766 0.732008 0.646114 0.080 Uiso calc 1 . .
H H10C 0.822889 0.800419 0.567373 0.080 Uiso calc 1 . .

loop_
_atom_site_aniso_label
_atom_site_aniso_U_11
_atom_site_aniso_U_22
_atom_site_aniso_U_33
_atom_site_aniso_U_12
_atom_site_aniso_U_13
_atom_site_aniso_U_23
S1 0.0416(2) 0.0428(2) 0.0728(3) 0.00578(15) 0.00102(17) -0.01643(18)
S2 0.0541(2) 0.0559(3) 0.0599(2) -0.00071(18) 0.01997(18) -0.00550(18)
S3 0.0529(2) 0.0508(2) 0.0451(2) 0.00232(16) -0.00629(16) -0.00093(15)
N1 0.0419(6) 0.0334(6) 0.0512(7) 0.0007(5) 0.0045(5) -0.0070(5)
N2 0.0404(6) 0.0378(6) 0.0444(6) 0.0041(5) 0.0031(5) -0.0043(5)
N3 0.0411(6) 0.0389(7) 0.0499(7) -0.0008(5) -0.0008(5) -0.0034(5)
N4 0.0393(6) 0.0355(6) 0.0519(7) 0.0006(5) 0.0022(5) -0.0060(5)
C1 0.0424(7) 0.0348(7) 0.0360(6) 0.0024(5) -0.0017(5) -0.0027(5)
C2 0.0436(7) 0.0431(8) 0.0429(7) -0.0008(6) 0.0048(6) -0.0054(6)
C3 0.0620(11) 0.0471(10) 0.0850(13) -0.0051(8) 0.0263(9) -0.0033(9)
C4 0.0416(8) 0.0504(9) 0.0538(9) 0.0029(6) 0.0037(6) -0.0048(7)
C5 0.0585(9) 0.0528(10) 0.0447(8) 0.0045(7) 0.0051(7) -0.0026(7)
C6 0.0497(8) 0.0459(9) 0.0537(9) 0.0083(7) 0.0022(7) -0.0051(7)
C7 0.0647(10) 0.0457(9) 0.0567(9) 0.0047(8) 0.0035(7) -0.0161(7)
C8 0.0525(8) 0.0349(8) 0.0496(8) 0.0043(6) -0.0025(6) 0.0012(6)
C9 0.0466(8) 0.0356(7) 0.0441(7) 0.0003(6) -0.0044(6) 0.0008(6)
C10 0.0516(9) 0.0419(9) 0.0666(10) -0.0049(7) -0.0036(7) -0.0015(7)

loop_
_atom_type_symbol
_atom_type_description
_atom_type_scat_dispersion_real
_atom_type_scat_dispersion_imag
_atom_type_scat_source
C C 0.0181 0.0091 'International Tables Vol C Tables 4.2.6.8 and 6.1.1.4'
H H 0.0000 0.0000 'International Tables Vol C Tables 4.2.6.8 and 6.1.1.4'
S S 0.3331 0.5567 'International Tables Vol C Tables 4.2.6.8 and 6.1.1.4'
N N 0.0311 0.0180 'International Tables Vol C Tables 4.2.6.8 and 6.1.1.4'

loop_
_geom_angle_atom_site_label_1
_geom_angle_atom_site_label_2
_geom_angle_atom_site_label_3
_geom_angle_site_symmetry_1
_geom_angle_site_symmetry_3
_geom_angle
_geom_angle_publ_flag
C5 S2 C4 . . 101.40(7) yes
C7 S3 C8 . . 99.53(8) yes
C1 N1 N2 . . 117.78(12) yes
C1 N1 H1N . . 118.5(14) ?
N2 N1 H1N . . 119.7(14) ?
C2 N2 N1 . . 118.37(13) yes
C9 N3 N4 . . 115.41(13) yes
C1 N4 N3 . . 122.05(13) yes
C1 N4 H4N . . 114.1(14) ?
N3 N4 H4N . . 123.6(14) ?
N4 C1 N1 . . 113.64(13) yes
N4 C1 S1 . . 125.54(11) yes
N1 C1 S1 . . 120.81(11) ?
N2 C2 C3 . . 127.45(14) yes
N2 C2 C4 . . 114.43(14) yes
C3 C2 C4 . . 118.10(14) yes
C2 C3 H3A . . 109.5 ?
C2 C3 H3B . . 109.5 ?
H3A C3 H3B . . 109.5 ?
C2 C3 H3C . . 109.5 ?
H3A C3 H3C . . 109.5 ?
H3B C3 H3C . . 109.5 ?
C2 C4 S2 . . 112.30(11) yes
C2 C4 H4A . . 109.1 ?
S2 C4 H4A . . 109.1 ?
C2 C4 H4B . . 109.1 ?
S2 C4 H4B . . 109.1 ?
H4A C4 H4B . . 107.9 ?
C6 C5 S2 . . 114.76(12) yes
C6 C5 H5A . . 108.6 ?
S2 C5 H5A . . 108.6 ?
C6 C5 H5B . . 108.6 ?
S2 C5 H5B . . 108.6 ?
H5A C5 H5B . . 107.6 ?
C5 C6 C7 . . 112.15(14) yes
C5 C6 H6A . . 109.2 ?
C7 C6 H6A . . 109.2 ?
C5 C6 H6B . . 109.2 ?
C7 C6 H6B . . 109.2 ?
H6A C6 H6B . . 107.9 ?
C6 C7 S3 . . 114.77(11) yes
C6 C7 H7A . . 108.6 ?
S3 C7 H7A . . 108.6 ?
C6 C7 H7B . . 108.6 ?
S3 C7 H7B . . 108.6 ?
H7A C7 H7B . . 107.6 ?
C9 C8 S3 . . 109.38(10) yes
C9 C8 H8A . . 109.8 ?
S3 C8 H8A . . 109.8 ?
C9 C8 H8B . . 109.8 ?
S3 C8 H8B . . 109.8 ?
H8A C8 H8B . . 108.2 ?
N3 C9 C10 . . 117.74(14) yes
N3 C9 C8 . . 125.64(14) yes
C10 C9 C8 . . 116.61(13) yes
C9 C10 H10A . . 109.5 ?
C9 C10 H10B . . 109.5 ?
H10A C10 H10B . . 109.5 ?
C9 C10 H10C . . 109.5 ?
H10A C10 H10C . . 109.5 ?
H10B C10 H10C . . 109.5 ?

loop_
_geom_bond_atom_site_label_1
_geom_bond_atom_site_label_2
_geom_bond_site_symmetry_2
_geom_bond_distance
_geom_bond_publ_flag
S1 C1 . 1.6704(14) yes
S2 C5 . 1.8091(18) yes
S2 C4 . 1.8104(17) yes
S3 C7 . 1.8109(18) yes
S3 C8 . 1.8214(16) yes
N1 C1 . 1.3577(18) yes
N1 N2 . 1.3919(17) yes
N1 H1N . 0.83(2) ?
N2 C2 . 1.2794(19) yes
N3 C9 . 1.2843(19) yes
N3 N4 . 1.3814(18) yes
N4 C1 . 1.3416(19) yes
N4 H4N . 0.83(2) ?
C2 C3 . 1.487(2) yes
C2 C4 . 1.501(2) yes
C3 H3A . 0.9600 ?
C3 H3B . 0.9600 ?
C3 H3C . 0.9600 ?
C4 H4A . 0.9700 ?
C4 H4B . 0.9700 ?
C5 C6 . 1.508(2) yes
C5 H5A . 0.9700 ?
C5 H5B . 0.9700 ?
C6 C7 . 1.517(2) yes
C6 H6A . 0.9700 ?
C6 H6B . 0.9700 ?
C7 H7A . 0.9700 ?
C7 H7B . 0.9700 ?
C8 C9 . 1.502(2) yes
C8 H8A . 0.9700 ?
C8 H8B . 0.9700 ?
C9 C10 . 1.494(2) yes
C10 H10A . 0.9600 ?
C10 H10B . 0.9600 ?
C10 H10C . 0.9600 ?

loop_
_geom_hbond_atom_site_label_D
_geom_hbond_atom_site_label_H
_geom_hbond_atom_site_label_A
_geom_hbond_site_symmetry_A
_geom_hbond_distance_DH
_geom_hbond_distance_HA
_geom_hbond_distance_DA
_geom_hbond_angle_DHA
_geom_hbond_publ_flag
N1 H1N S1 3_656 0.83(2) 2.73(2) 3.5178(14) 160.4(19) yes
N4 H4N S3 . 0.83(2) 2.864(19) 3.3218(13) 116.9(15) yes
N4 H4N N2 . 0.83(2) 2.11(2) 2.5572(18) 113.5(16) yes
C6 H6A S2 2_556 0.97 2.94 3.7524(17) 142.4 yes

loop_
_geom_torsion_atom_site_label_1
_geom_torsion_atom_site_label_2
_geom_torsion_atom_site_label_3
_geom_torsion_atom_site_label_4
_geom_torsion_site_symmetry_1
_geom_torsion_site_symmetry_2
_geom_torsion_site_symmetry_3
_geom_torsion_site_symmetry_4
_geom_torsion
_geom_torsion_publ_flag
C1 N1 N2 C2 . . . . -171.77(13) ?
C9 N3 N4 C1 . . . . -177.66(14) ?
N3 N4 C1 N1 . . . . 177.97(12) ?
N3 N4 C1 S1 . . . . -0.4(2) ?
N2 N1 C1 N4 . . . . 11.94(18) ?
N2 N1 C1 S1 . . . . -169.57(10) ?
N1 N2 C2 C3 . . . . 4.1(2) ?
N1 N2 C2 C4 . . . . -177.19(12) ?
N2 C2 C4 S2 . . . . -103.13(14) ?
C3 C2 C4 S2 . . . . 75.67(17) ?
C5 S2 C4 C2 . . . . 68.26(13) ?
C4 S2 C5 C6 . . . . 65.09(13) ?
S2 C5 C6 C7 . . . . 170.72(11) ?
C5 C6 C7 S3 . . . . 67.92(17) ?
C8 S3 C7 C6 . . . . 78.04(15) ?
C7 S3 C8 C9 . . . . -171.14(11) ?
N4 N3 C9 C10 . . . . 178.75(13) ?
N4 N3 C9 C8 . . . . 0.4(2) ?
S3 C8 C9 N3 . . . . 76.54(17) ?
S3 C8 C9 C10 . . . . -101.80(14) ?
